data_4311866
loop_
_publ_author_name
'Margaret-Jane Crawford'
'Arkady Ellern'
'Konstantin Karaghiosoff'
'Peter Mayer'
'Heinrich N\"oth'
'Max Suter'

_publ_contact_author
;
      Margaret-Jane Crawford
      Institut f\"ur anorganische Chemie
      Universit\"at M\"unchen
      Butenandtstr. 5-13 (Haus D)
      81377 M\"unchen
      Bundesrepublik Deutschland
;
_publ_contact_author_email mjc@cup.uni-muenchen.de
_publ_contact_author_fax '089 2180 77492'
_publ_contact_author_phone '089 2180 77503'
_publ_section_title
;
 Synthesis and Characterization of Heavier Dioxouranium(VI) Dihalides
;
_journal_name_full 'Inorganic Chemistry'
_journal_page_first 7120
_journal_page_last 7126
_journal_paper_doi 10.1021/ic0354926
_journal_volume 43
_journal_year 2004
_chemical_formula_moiety 'U O2 I2, 2(P O C18 H15)'
_chemical_formula_sum 'C36 H30 I2 O4 P2 U'
_chemical_formula_weight 1080.406
_space_group_IT_number 14
_symmetry_cell_setting monoclinic
_symmetry_space_group_name_Hall '-P 2ybc'
_symmetry_space_group_name_H-M 'P 1 21/c 1'
_atom_sites_solution_hydrogens geom
_atom_sites_solution_primary direct
_atom_sites_solution_secondary difmap
_cell_angle_alpha 90.00
_cell_angle_beta 115.2134(5)
_cell_angle_gamma 90.00
_cell_formula_units_Z 2
_cell_length_a 9.56430(10)
_cell_length_b 18.8968(3)
_cell_length_c 10.9042(2)
_cell_measurement_reflns_used 14734
_cell_measurement_temperature 200(2)
_cell_measurement_theta_max 27.485
_cell_measurement_theta_min 3.134
_cell_volume 1783.01(5)
_computing_cell_refinement 'HKL Scalepack (Otwinowski & Minor 1997)'
_computing_data_collection 'Collect (Nonius BV, 1997-2000)'
_computing_data_reduction 'HKL Denzo and Scalepack (Otwinowski & Minor 1997)'
_computing_structure_refinement 'SHELXL-97 (G. M. Sheldrick. University of G\"ottingen, 97-2 version)'
_computing_structure_solution
;
A. Altomare, M. C. Burla, M. Camalli, G. L. Cascarano, C. Giacovazzo, A.
Guagliardi, A. G. G. Moliterni, G. Polidori, R. Spagna: SIR97: a new tool for
crystal structure determination and refinement; J. Appl. Crystallogr. 1999,
32, 115-119.
;
_diffrn_ambient_temperature 202(2)
_diffrn_detector_area_resol_mean 9
_diffrn_measured_fraction_theta_full 0.998
_diffrn_measured_fraction_theta_max 0.998
_diffrn_measurement_device_type KappaCCD
_diffrn_radiation_monochromator graphite
_diffrn_radiation_source 'rotating anode'
_diffrn_radiation_type MoK\a
_diffrn_radiation_wavelength 0.71073
_diffrn_reflns_av_R_equivalents 0.0591
_diffrn_reflns_av_sigmaI/netI 0.0393
_diffrn_reflns_limit_h_max 12
_diffrn_reflns_limit_h_min -12
_diffrn_reflns_limit_k_max 24
_diffrn_reflns_limit_k_min -24
_diffrn_reflns_limit_l_max 13
_diffrn_reflns_limit_l_min -14
_diffrn_reflns_number 30382
_diffrn_reflns_theta_full 27.49
_diffrn_reflns_theta_max 27.49
_diffrn_reflns_theta_min 3.19
_exptl_absorpt_coefficient_mu 6.410
_exptl_absorpt_correction_T_max 0.7588
_exptl_absorpt_correction_T_min 0.4609
_exptl_absorpt_correction_type numerical
_exptl_absorpt_process_details
;
Crystal faces optimized with XShape, rev. 1.02, STOE (Darmstadt, Germany)
Absorption correction with XRed, rev 1.09, STOE (Darmstadt, Germany)
;
_exptl_crystal_colour orange
_exptl_crystal_density_diffrn 2.01242(6)
_exptl_crystal_density_method 'not measured'
_exptl_crystal_description block
_exptl_crystal_F_000 1012
_exptl_crystal_size_max 0.16
_exptl_crystal_size_mid 0.10
_exptl_crystal_size_min 0.05
_refine_diff_density_max 1.721
_refine_diff_density_min -2.569
_refine_diff_density_rms 0.245
_refine_ls_extinction_method none
_refine_ls_goodness_of_fit_ref 1.081
_refine_ls_hydrogen_treatment mixed
_refine_ls_matrix_type full
_refine_ls_number_parameters 205
_refine_ls_number_reflns 4096
_refine_ls_number_restraints 0
_refine_ls_restrained_S_all 1.081
_refine_ls_R_factor_all 0.0483
_refine_ls_R_factor_gt 0.0366
_refine_ls_shift/su_max 0.000
_refine_ls_shift/su_mean 0.000
_refine_ls_structure_factor_coef Fsqd
_refine_ls_weighting_details 'calc w=1/[\s^2^(Fo^2^)+(0.0375P)^2^+6.8874P] where P=(Fo^2^+2Fc^2^)/3'
_refine_ls_weighting_scheme calc
_refine_ls_wR_factor_gt 0.0860
_refine_ls_wR_factor_ref 0.0903
_reflns_number_gt 3434
_reflns_number_total 4096
_reflns_threshold_expression >2sigma(I)
_cod_data_source_file ic0354926si20040705_042654_6.cif
_cod_data_source_block in265
_cod_original_sg_symbol_H-M 'P 21/c'
_cod_database_code 4311866

loop_
_symmetry_equiv_pos_as_xyz
'x, y, z'
'-x, y+1/2, -z+1/2'
'-x, -y, -z'
'x, -y-1/2, z-1/2'

loop_
_atom_site_label
_atom_site_type_symbol
_atom_site_fract_x
_atom_site_fract_y
_atom_site_fract_z
_atom_site_U_iso_or_equiv
_atom_site_adp_type
_atom_site_occupancy
_atom_site_symmetry_multiplicity
_atom_site_calc_flag
_atom_site_refinement_flags
_atom_site_disorder_assembly
_atom_site_disorder_group
U U 0.0000 0.0000 0.0000 0.02131(9) Uani 1 2 d S . .
I I 0.07526(5) -0.03215(2) -0.23917(4) 0.03887(13) Uani 1 1 d . . .
P P 0.31228(14) 0.13560(7) 0.15889(13) 0.0194(3) Uani 1 1 d . . .
O1 O 0.1135(4) -0.0721(2) 0.0908(4) 0.0296(9) Uani 1 1 d . . .
O2 O 0.2125(4) 0.0727(2) 0.0889(4) 0.0260(8) Uani 1 1 d . . .
C1 C 0.4464(6) 0.1511(3) 0.0864(5) 0.0237(11) Uani 1 1 d . . .
C2 C 0.5362(6) 0.2125(3) 0.1179(6) 0.0315(13) Uani 1 1 d . . .
H2 H 0.5261 0.2468 0.1772 0.038 Uiso 1 1 calc R . .
C3 C 0.6407(7) 0.2229(4) 0.0617(7) 0.0408(16) Uani 1 1 d . . .
H3 H 0.7015 0.2647 0.0821 0.049 Uiso 1 1 calc R . .
C4 C 0.6562(7) 0.1728(4) -0.0236(7) 0.0430(17) Uani 1 1 d . . .
H4 H 0.7286 0.1801 -0.0608 0.052 Uiso 1 1 calc R . .
C5 C 0.5673(7) 0.1119(4) -0.0556(7) 0.0408(16) Uani 1 1 d . . .
H5 H 0.5780 0.0779 -0.1151 0.049 Uiso 1 1 calc R . .
C6 C 0.4617(6) 0.1008(3) 0.0000(6) 0.0288(12) Uani 1 1 d . . .
H6 H 0.4007 0.0590 -0.0211 0.035 Uiso 1 1 calc R . .
C7 C 0.1988(6) 0.2146(3) 0.1319(5) 0.0220(11) Uani 1 1 d . . .
C8 C 0.2320(6) 0.2675(3) 0.2277(6) 0.0295(12) Uani 1 1 d . . .
H8 H 0.3118 0.2609 0.3163 0.035 Uiso 1 1 calc R . .
C9 C 0.1491(7) 0.3302(3) 0.1948(7) 0.0378(14) Uani 1 1 d . . .
H9 H 0.1715 0.3663 0.2612 0.045 Uiso 1 1 calc R . .
C10 C 0.0343(7) 0.3404(3) 0.0660(7) 0.0376(14) Uani 1 1 d . . .
H10 H -0.0214 0.3838 0.0433 0.045 Uiso 1 1 calc R . .
C11 C 0.0005(7) 0.2877(4) -0.0298(7) 0.0390(15) Uani 1 1 d . . .
H11 H -0.0791 0.2947 -0.1183 0.047 Uiso 1 1 calc R . .
C12 C 0.0816(6) 0.2248(3) 0.0021(6) 0.0307(13) Uani 1 1 d . . .
H12 H 0.0577 0.1886 -0.0643 0.037 Uiso 1 1 calc R . .
C13 C 0.4197(6) 0.1187(3) 0.3357(5) 0.0212(10) Uani 1 1 d . . .
C14 C 0.5738(6) 0.0970(3) 0.3865(6) 0.0286(12) Uani 1 1 d . . .
H14 H 0.6253 0.0964 0.3288 0.034 Uiso 1 1 calc R . .
C15 C 0.6515(7) 0.0766(3) 0.5202(6) 0.0348(14) Uani 1 1 d . . .
H15 H 0.7556 0.0608 0.5542 0.042 Uiso 1 1 calc R . .
C16 C 0.5770(7) 0.0791(3) 0.6045(6) 0.0372(14) Uani 1 1 d . . .
H16 H 0.6308 0.0654 0.6968 0.045 Uiso 1 1 calc R . .
C17 C 0.4257(7) 0.1012(3) 0.5563(6) 0.0359(14) Uani 1 1 d . . .
H17 H 0.3760 0.1030 0.6154 0.043 Uiso 1 1 calc R . .
C18 C 0.3455(6) 0.1208(3) 0.4210(5) 0.0261(12) Uani 1 1 d . . .
H18 H 0.2407 0.1355 0.3872 0.031 Uiso 1 1 calc R . .

loop_
_atom_site_aniso_label
_atom_site_aniso_U_11
_atom_site_aniso_U_22
_atom_site_aniso_U_33
_atom_site_aniso_U_23
_atom_site_aniso_U_13
_atom_site_aniso_U_12
U 0.01743(14) 0.01994(16) 0.02297(15) -0.00254(11) 0.00515(11) -0.00075(11)
I 0.0418(2) 0.0410(3) 0.0335(2) -0.00388(18) 0.01576(18) -0.00123(19)
P 0.0166(6) 0.0210(7) 0.0187(6) -0.0020(5) 0.0058(5) -0.0016(5)
O1 0.0263(19) 0.026(2) 0.033(2) 0.0019(17) 0.0088(17) 0.0025(16)
O2 0.0214(18) 0.025(2) 0.031(2) -0.0070(16) 0.0114(16) -0.0064(15)
C1 0.022(3) 0.026(3) 0.021(3) 0.004(2) 0.006(2) 0.002(2)
C2 0.031(3) 0.028(3) 0.037(3) 0.003(3) 0.016(3) 0.001(2)
C3 0.026(3) 0.038(4) 0.063(4) 0.014(3) 0.024(3) 0.001(3)
C4 0.035(3) 0.053(4) 0.050(4) 0.021(3) 0.027(3) 0.013(3)
C5 0.044(4) 0.048(4) 0.038(4) 0.010(3) 0.026(3) 0.015(3)
C6 0.026(3) 0.030(3) 0.030(3) 0.003(2) 0.012(2) 0.007(2)
C7 0.017(2) 0.025(3) 0.026(3) 0.003(2) 0.011(2) -0.001(2)
C8 0.030(3) 0.028(3) 0.027(3) 0.001(2) 0.008(2) 0.005(2)
C9 0.041(3) 0.030(3) 0.043(4) -0.003(3) 0.019(3) 0.005(3)
C10 0.034(3) 0.031(3) 0.051(4) 0.010(3) 0.021(3) 0.012(3)
C11 0.026(3) 0.040(4) 0.038(3) 0.011(3) 0.002(3) 0.004(3)
C12 0.027(3) 0.030(3) 0.028(3) 0.001(2) 0.006(2) 0.002(2)
C13 0.022(2) 0.018(3) 0.019(2) 0.000(2) 0.004(2) -0.002(2)
C14 0.022(3) 0.031(3) 0.030(3) 0.002(2) 0.009(2) 0.000(2)
C15 0.023(3) 0.037(4) 0.037(3) 0.009(3) 0.006(2) 0.005(3)
C16 0.038(3) 0.039(4) 0.024(3) 0.005(3) 0.003(3) 0.001(3)
C17 0.040(3) 0.042(4) 0.023(3) -0.002(3) 0.010(3) 0.001(3)
C18 0.025(3) 0.029(3) 0.024(3) -0.001(2) 0.009(2) 0.002(2)

loop_
_atom_type_symbol
_atom_type_description
_atom_type_scat_dispersion_real
_atom_type_scat_dispersion_imag
_atom_type_scat_source
C C 0.0033 0.0016 'International Tables Vol C Tables 4.2.6.8 and 6.1.1.4'
H H 0.0000 0.0000 'International Tables Vol C Tables 4.2.6.8 and 6.1.1.4'
O O 0.0106 0.0060 'International Tables Vol C Tables 4.2.6.8 and 6.1.1.4'
P P 0.1023 0.0942 'International Tables Vol C Tables 4.2.6.8 and 6.1.1.4'
I I -0.4742 1.8119 'International Tables Vol C Tables 4.2.6.8 and 6.1.1.4'
U U -9.6767 9.6646 'International Tables Vol C Tables 4.2.6.8 and 6.1.1.4'

loop_
_geom_angle_atom_site_label_1
_geom_angle_atom_site_label_2
_geom_angle_atom_site_label_3
_geom_angle
_geom_angle_site_symmetry_1
_geom_angle_site_symmetry_3
_geom_angle_publ_flag
O1 U O1 180.0(4) . 3 ?
O1 U O2 89.82(15) . 3 ?
O1 U O2 90.18(15) 3 3 ?
O1 U O2 90.18(15) . . ?
O1 U O2 89.82(15) 3 . ?
O2 U O2 180.00(15) 3 . ?
O1 U I 89.26(13) . 3 ?
O1 U I 90.74(13) 3 3 ?
O2 U I 89.51(9) 3 3 ?
O2 U I 90.49(9) . 3 ?
O1 U I 90.74(13) . . ?
O1 U I 89.26(13) 3 . ?
O2 U I 90.49(9) 3 . ?
O2 U I 89.51(9) . . ?
I U I 180.000(12) 3 . ?
O2 P C13 110.7(2) . . ?
O2 P C7 111.3(2) . . ?
C13 P C7 110.8(2) . . ?
O2 P C1 108.8(2) . . ?
C13 P C1 108.3(2) . . ?
C7 P C1 106.7(2) . . ?
P O2 U 159.7(2) . . ?
C6 C1 C2 120.3(5) . . ?
C6 C1 P 119.2(4) . . ?
C2 C1 P 120.5(4) . . ?
C3 C2 C1 119.4(6) . . ?
C3 C2 H2 120.3 . . ?
C1 C2 H2 120.3 . . ?
C4 C3 C2 120.3(6) . . ?
C4 C3 H3 119.9 . . ?
C2 C3 H3 119.9 . . ?
C3 C4 C5 120.6(6) . . ?
C3 C4 H4 119.7 . . ?
C5 C4 H4 119.7 . . ?
C4 C5 C6 119.7(6) . . ?
C4 C5 H5 120.1 . . ?
C6 C5 H5 120.1 . . ?
C1 C6 C5 119.7(6) . . ?
C1 C6 H6 120.2 . . ?
C5 C6 H6 120.2 . . ?
C8 C7 C12 119.5(5) . . ?
C8 C7 P 123.4(4) . . ?
C12 C7 P 116.8(4) . . ?
C7 C8 C9 120.1(5) . . ?
C7 C8 H8 119.9 . . ?
C9 C8 H8 119.9 . . ?
C10 C9 C8 120.2(6) . . ?
C10 C9 H9 119.9 . . ?
C8 C9 H9 119.9 . . ?
C11 C10 C9 119.9(6) . . ?
C11 C10 H10 120.0 . . ?
C9 C10 H10 120.0 . . ?
C10 C11 C12 120.4(6) . . ?
C10 C11 H11 119.8 . . ?
C12 C11 H11 119.8 . . ?
C11 C12 C7 119.8(6) . . ?
C11 C12 H12 120.1 . . ?
C7 C12 H12 120.1 . . ?
C18 C13 C14 119.8(5) . . ?
C18 C13 P 119.6(4) . . ?
C14 C13 P 120.3(4) . . ?
C15 C14 C13 120.2(5) . . ?
C15 C14 H14 119.9 . . ?
C13 C14 H14 119.9 . . ?
C14 C15 C16 119.7(5) . . ?
C14 C15 H15 120.2 . . ?
C16 C15 H15 120.2 . . ?
C17 C16 C15 120.8(6) . . ?
C17 C16 H16 119.6 . . ?
C15 C16 H16 119.6 . . ?
C16 C17 C18 120.0(6) . . ?
C16 C17 H17 120.0 . . ?
C18 C17 H17 120.0 . . ?
C13 C18 C17 119.6(5) . . ?
C13 C18 H18 120.2 . . ?
C17 C18 H18 120.2 . . ?

loop_
_geom_bond_atom_site_label_1
_geom_bond_atom_site_label_2
_geom_bond_distance
_geom_bond_site_symmetry_2
_geom_bond_publ_flag
U O1 1.761(4) . ?
U O1 1.761(4) 3 ?
U O2 2.298(3) 3 ?
U O2 2.298(3) . ?
U I 3.0477(4) 3 ?
U I 3.0477(4) . ?
P O2 1.511(4) . ?
P C13 1.786(5) . ?
P C7 1.794(5) . ?
P C1 1.795(5) . ?
C1 C6 1.389(8) . ?
C1 C2 1.396(8) . ?
C2 C3 1.391(8) . ?
C2 H2 0.9500 . ?
C3 C4 1.379(10) . ?
C3 H3 0.9500 . ?
C4 C5 1.384(10) . ?
C4 H4 0.9500 . ?
C5 C6 1.398(8) . ?
C5 H5 0.9500 . ?
C6 H6 0.9500 . ?
C7 C8 1.383(8) . ?
C7 C12 1.395(7) . ?
C8 C9 1.385(8) . ?
C8 H8 0.9500 . ?
C9 C10 1.379(9) . ?
C9 H9 0.9500 . ?
C10 C11 1.378(10) . ?
C10 H10 0.9500 . ?
C11 C12 1.380(9) . ?
C11 H11 0.9500 . ?
C12 H12 0.9500 . ?
C13 C18 1.390(7) . ?
C13 C14 1.397(7) . ?
C14 C15 1.380(8) . ?
C14 H14 0.9500 . ?
C15 C16 1.383(9) . ?
C15 H15 0.9500 . ?
C16 C17 1.377(9) . ?
C16 H16 0.9500 . ?
C17 C18 1.392(8) . ?
C17 H17 0.9500 . ?
C18 H18 0.9500 . ?
